data_4083681
loop_
_publ_author_name
'Pi, Chengfu'
'Zhang, Zhengxing'
'Pang, Zhen'
'Zhang, Jie'
'Luo, Jun'
'Chen, Zhenxia'
'Weng, Linhong'
'Zhou, Xigeng'

_publ_section_title
;
 Multiple N&#x2212;H Bond Activation:&#x00A0; Synthesis and Reactivity of
 Functionalized Primary Amido Ytterbium Complexes
;
_journal_issue 8
_journal_name_full Organometallics
_journal_page_first 1934
_journal_paper_doi 10.1021/om061094+
_journal_volume 26
_journal_year 2007
_chemical_formula_sum 'C38 H34 N4 Yb2'
_chemical_formula_weight 892.77
_chemical_name_systematic
; 
 ? 
;
_space_group_IT_number 14
_symmetry_cell_setting monoclinic
_symmetry_space_group_name_Hall '-P 2ybc'
_symmetry_space_group_name_H-M 'P 1 21/c 1'
_atom_sites_solution_hydrogens geom
_atom_sites_solution_primary direct
_atom_sites_solution_secondary difmap
_audit_creation_method SHELXL-97
_cell_angle_alpha 90.00
_cell_angle_beta 94.926(5)
_cell_angle_gamma 90.00
_cell_formula_units_Z 8
_cell_length_a 11.191(4)
_cell_length_b 15.599(5)
_cell_length_c 36.782(11)
_cell_measurement_reflns_used 944
_cell_measurement_temperature 293(2)
_cell_measurement_theta_max 26.857
_cell_measurement_theta_min 2.574
_cell_volume 6397(4)
_computing_cell_refinement 'Bruker SMART'
_computing_data_collection 'Bruker SMART'
_computing_data_reduction 'Bruker SHELXTL'
_computing_molecular_graphics 'Bruker SHELXTL'
_computing_publication_material 'Bruker SHELXTL'
_computing_structure_refinement 'SHELXL-97 (Sheldrick, 1997)'
_computing_structure_solution 'SHELXS-97 (Sheldrick, 1990)'
_diffrn_ambient_temperature 293(2)
_diffrn_measured_fraction_theta_full 0.998
_diffrn_measured_fraction_theta_max 0.998
_diffrn_measurement_device_type 'CCD area detector'
_diffrn_measurement_method 'phi and omega scans'
_diffrn_radiation_monochromator graphite
_diffrn_radiation_source 'fine-focus sealed tube'
_diffrn_radiation_type MoK\a
_diffrn_radiation_wavelength 0.71073
_diffrn_reflns_av_R_equivalents 0.0549
_diffrn_reflns_av_sigmaI/netI 0.0778
_diffrn_reflns_limit_h_max 13
_diffrn_reflns_limit_h_min -13
_diffrn_reflns_limit_k_max 18
_diffrn_reflns_limit_k_min -17
_diffrn_reflns_limit_l_max 38
_diffrn_reflns_limit_l_min -43
_diffrn_reflns_number 26387
_diffrn_reflns_theta_full 25.01
_diffrn_reflns_theta_max 25.01
_diffrn_reflns_theta_min 1.42
_diffrn_standards_decay_% 6.94
_exptl_absorpt_coefficient_mu 5.845
_exptl_absorpt_correction_T_max 0.5926
_exptl_absorpt_correction_T_min 0.4743
_exptl_absorpt_correction_type multi-scan
_exptl_absorpt_process_details sadabs
_exptl_crystal_density_diffrn 1.854
_exptl_crystal_density_method 'not measured'
_exptl_crystal_F_000 3440
_exptl_crystal_size_max 0.15
_exptl_crystal_size_mid 0.10
_exptl_crystal_size_min 0.10
_refine_diff_density_max 0.995
_refine_diff_density_min -1.168
_refine_diff_density_rms 0.142
_refine_ls_extinction_method none
_refine_ls_goodness_of_fit_ref 0.949
_refine_ls_hydrogen_treatment constr
_refine_ls_matrix_type full
_refine_ls_number_parameters 793
_refine_ls_number_reflns 11261
_refine_ls_number_restraints 0
_refine_ls_restrained_S_all 0.949
_refine_ls_R_factor_all 0.0714
_refine_ls_R_factor_gt 0.0422
_refine_ls_shift/su_max 0.003
_refine_ls_shift/su_mean 0.000
_refine_ls_structure_factor_coef Fsqd
_refine_ls_weighting_details 'calc w=1/[\s^2^(Fo^2^)+(0.0191P)^2^+0.0000P] where P=(Fo^2^+2Fc^2^)/3'
_refine_ls_weighting_scheme calc
_refine_ls_wR_factor_gt 0.0678
_refine_ls_wR_factor_ref 0.0743
_reflns_number_gt 7902
_reflns_number_total 11261
_reflns_threshold_expression >2sigma(I)
_cod_data_source_file om061094%2Bsi20061201_100749.cif
_cod_data_source_block f60919b
_cod_depositor_comments
;
The following automatic conversions were performed:

'_symmetry_cell_setting' value 'Monoclinic' changed to 'monoclinic'
according to
/usr/data/users/saulius/automatic-downloads/retrospective/ACS/lib/dictionaries/cif_core.dic
dictionary named 'cif_core.dic' version 2.4.2 from 2011-04-26.

Automatic conversion script
Id: cif_fix_values 2281 2013-09-26 08:29:07Z andrius 
;
_cod_original_cell_volume 6397(3)
_cod_original_sg_symbol_H-M P2(1)/c
_cod_database_code 4083681

loop_
_symmetry_equiv_pos_as_xyz
'x, y, z'
'-x, y+1/2, -z+1/2'
'-x, -y, -z'
'x, -y-1/2, z-1/2'

loop_
_atom_site_label
_atom_site_type_symbol
_atom_site_fract_x
_atom_site_fract_y
_atom_site_fract_z
_atom_site_U_iso_or_equiv
_atom_site_adp_type
_atom_site_occupancy
_atom_site_symmetry_multiplicity
_atom_site_calc_flag
_atom_site_refinement_flags
Yb1 Yb 0.37645(3) 0.77112(2) 0.116580(10) 0.03192(9) Uani 1 1 d .
Yb2 Yb 0.65554(3) 0.65326(2) 0.145621(10) 0.03444(10) Uani 1 1 d .
Yb3 Yb 1.12104(3) 0.24472(2) 0.134006(10) 0.03444(10) Uani 1 1 d .
Yb4 Yb 0.85239(3) 0.12731(2) 0.094220(10) 0.03344(10) Uani 1 1 d .
N1 N 0.6397(5) 0.5788(4) 0.08560(17) 0.0363(17) Uani 1 1 d .
N2 N 0.5752(5) 0.7424(3) 0.09690(16) 0.0298(15) Uani 1 1 d .
H2B H 0.6152 0.7929 0.1005 0.036 Uiso 1 1 calc R
N3 N 0.5365(5) 0.7731(4) 0.16389(17) 0.0340(16) Uani 1 1 d .
H3B H 0.5805 0.8188 0.1574 0.041 Uiso 1 1 calc R
N4 N 0.3051(6) 0.7544(4) 0.17831(19) 0.0456(19) Uani 1 1 d .
N5 N 1.0468(5) 0.1766(4) 0.07925(16) 0.0342(16) Uani 1 1 d .
H5B H 1.0909 0.1275 0.0791 0.041 Uiso 1 1 calc R
N6 N 1.1005(6) 0.3444(4) 0.08151(17) 0.0360(16) Uani 1 1 d .
N7 N 1.0072(6) 0.1112(4) 0.14169(17) 0.0370(17) Uani 1 1 d .
H7B H 1.0549 0.0704 0.1328 0.044 Uiso 1 1 calc R
N8 N 0.7715(6) 0.1128(4) 0.15500(19) 0.0445(18) Uani 1 1 d .
C1 C 0.4892(9) 0.5700(6) 0.1794(3) 0.057(3) Uani 1 1 d .
H1A H 0.4040 0.5854 0.1778 0.068 Uiso 1 1 calc R
C2 C 0.5726(10) 0.5931(6) 0.2081(3) 0.061(3) Uani 1 1 d .
H2A H 0.5561 0.6277 0.2293 0.073 Uiso 1 1 calc R
C3 C 0.6765(9) 0.5488(7) 0.2040(3) 0.065(3) Uani 1 1 d .
H3A H 0.7460 0.5456 0.2220 0.078 Uiso 1 1 calc R
C4 C 0.6565(9) 0.4967(6) 0.1731(3) 0.059(3) Uani 1 1 d .
H4A H 0.7092 0.4500 0.1665 0.071 Uiso 1 1 calc R
C5 C 0.5380(10) 0.5090(6) 0.1584(3) 0.061(3) Uani 1 1 d .
H5A H 0.4940 0.4728 0.1400 0.073 Uiso 1 1 calc R
C6 C 0.8534(8) 0.7036(8) 0.1824(3) 0.065(3) Uani 1 1 d .
H6A H 0.8638 0.7130 0.2088 0.078 Uiso 1 1 calc R
C7 C 0.8843(8) 0.6301(7) 0.1646(4) 0.075(3) Uani 1 1 d .
H7A H 0.9192 0.5786 0.1765 0.090 Uiso 1 1 calc R
C8 C 0.8806(8) 0.6469(6) 0.1279(3) 0.059(3) Uani 1 1 d .
H8A H 0.9106 0.6090 0.1095 0.070 Uiso 1 1 calc R
C9 C 0.8494(7) 0.7331(6) 0.1226(3) 0.054(3) Uani 1 1 d .
H9A H 0.8520 0.7655 0.0999 0.065 Uiso 1 1 calc R
C10 C 0.8292(8) 0.7668(6) 0.1562(3) 0.059(3) Uani 1 1 d .
H10A H 0.8179 0.8277 0.1614 0.071 Uiso 1 1 calc R
C11 C 0.6565(8) 0.4969(5) 0.0792(2) 0.047(2) Uani 1 1 d .
H11A H 0.6694 0.4606 0.0992 0.057 Uiso 1 1 calc R
C12 C 0.6563(8) 0.4605(6) 0.0442(3) 0.059(3) Uani 1 1 d .
H12A H 0.6682 0.4019 0.0416 0.071 Uiso 1 1 calc R
C13 C 0.6389(7) 0.5106(5) 0.0149(2) 0.043(2) Uani 1 1 d .
H13A H 0.6378 0.4868 -0.0083 0.052 Uiso 1 1 calc R
C14 C 0.6222(7) 0.5997(5) 0.0189(2) 0.039(2) Uani 1 1 d .
C15 C 0.6197(6) 0.6299(5) 0.0551(2) 0.035(2) Uani 1 1 d .
C16 C 0.5949(6) 0.7191(4) 0.0611(2) 0.0299(19) Uani 1 1 d .
C17 C 0.5906(7) 0.7731(5) 0.0312(2) 0.039(2) Uani 1 1 d .
H17A H 0.5825 0.8318 0.0347 0.046 Uiso 1 1 calc R
C18 C 0.5979(7) 0.7425(6) -0.0032(2) 0.048(2) Uani 1 1 d .
H18A H 0.5951 0.7810 -0.0226 0.058 Uiso 1 1 calc R
C19 C 0.6092(7) 0.6578(6) -0.0100(2) 0.047(2) Uani 1 1 d .
H19A H 0.6083 0.6383 -0.0340 0.056 Uiso 1 1 calc R
C20 C 0.2504(8) 0.6286(6) 0.1130(2) 0.052(2) Uani 1 1 d .
H20A H 0.2328 0.5924 0.1336 0.062 Uiso 1 1 calc R
C21 C 0.3425(7) 0.6156(5) 0.0901(3) 0.046(2) Uani 1 1 d .
H21A H 0.4014 0.5690 0.0927 0.055 Uiso 1 1 calc R
C22 C 0.3211(7) 0.6674(5) 0.0589(2) 0.044(2) Uani 1 1 d .
H22A H 0.3648 0.6642 0.0369 0.052 Uiso 1 1 calc R
C23 C 0.2175(8) 0.7132(6) 0.0621(3) 0.049(2) Uani 1 1 d .
H23A H 0.1756 0.7485 0.0430 0.059 Uiso 1 1 calc R
C24 C 0.1731(8) 0.6901(6) 0.0953(3) 0.055(3) Uani 1 1 d .
H24A H 0.0938 0.7055 0.1027 0.066 Uiso 1 1 calc R
C25 C 0.4291(11) 0.9314(7) 0.1014(8) 0.115(8) Uani 1 1 d .
H25A H 0.5068 0.9532 0.0951 0.139 Uiso 1 1 calc R
C26 C 0.384(2) 0.9346(7) 0.1358(5) 0.119(7) Uani 1 1 d .
H26A H 0.4238 0.9588 0.1582 0.143 Uiso 1 1 calc R
C27 C 0.2662(19) 0.9164(8) 0.1294(6) 0.104(6) Uani 1 1 d .
H27A H 0.2055 0.9240 0.1468 0.124 Uiso 1 1 calc R
C28 C 0.2443(13) 0.9020(7) 0.0944(7) 0.107(7) Uani 1 1 d .
H28A H 0.1638 0.8974 0.0818 0.128 Uiso 1 1 calc R
C29 C 0.338(2) 0.9095(8) 0.0786(4) 0.110(6) Uani 1 1 d .
H29A H 0.3394 0.9117 0.0520 0.132 Uiso 1 1 calc R
C30 C 0.1955(8) 0.7404(6) 0.1863(2) 0.061(3) Uani 1 1 d .
H30A H 0.1411 0.7194 0.1679 0.073 Uiso 1 1 calc R
C31 C 0.1544(10) 0.7546(7) 0.2204(3) 0.081(3) Uani 1 1 d .
H31A H 0.0751 0.7427 0.2244 0.098 Uiso 1 1 calc R
C32 C 0.2304(9) 0.7858(7) 0.2478(3) 0.072(3) Uani 1 1 d .
H32A H 0.2035 0.7968 0.2706 0.087 Uiso 1 1 calc R
C33 C 0.3499(8) 0.8013(6) 0.2415(2) 0.048(2) Uani 1 1 d .
C34 C 0.3844(8) 0.7832(5) 0.2058(2) 0.045(2) Uani 1 1 d .
C35 C 0.5061(7) 0.7967(5) 0.1979(2) 0.035(2) Uani 1 1 d .
C36 C 0.5830(8) 0.8368(5) 0.2244(2) 0.055(3) Uani 1 1 d .
H36A H 0.6613 0.8487 0.2193 0.066 Uiso 1 1 calc R
C37 C 0.5457(9) 0.8594(6) 0.2581(2) 0.056(3) Uani 1 1 d .
H37A H 0.5982 0.8881 0.2749 0.067 Uiso 1 1 calc R
C38 C 0.4351(10) 0.8404(6) 0.2666(3) 0.065(3) Uani 1 1 d .
H38A H 0.4137 0.8534 0.2899 0.078 Uiso 1 1 calc R
C39 C 1.3105(12) 0.1658(15) 0.1109(6) 0.155(12) Uani 1 1 d .
H39A H 1.3110 0.1256 0.0905 0.186 Uiso 1 1 calc R
C40 C 1.3071(11) 0.1464(7) 0.1456(6) 0.113(7) Uani 1 1 d .
H40A H 1.3029 0.0874 0.1545 0.136 Uiso 1 1 calc R
C41 C 1.3295(9) 0.2123(10) 0.1669(3) 0.084(4) Uani 1 1 d .
H41A H 1.3486 0.2099 0.1934 0.101 Uiso 1 1 calc R
C42 C 1.3476(9) 0.2782(8) 0.1458(4) 0.078(3) Uani 1 1 d .
H42A H 1.3806 0.3335 0.1545 0.093 Uiso 1 1 calc R
C43 C 1.3376(11) 0.2529(12) 0.1104(5) 0.108(6) Uani 1 1 d .
H43A H 1.3609 0.2859 0.0895 0.129 Uiso 1 1 calc R
C44 C 1.0296(9) 0.2690(6) 0.1986(2) 0.054(3) Uani 1 1 d .
H44A H 1.0139 0.2245 0.2164 0.065 Uiso 1 1 calc R
C45 C 1.1260(10) 0.3227(7) 0.2002(3) 0.065(3) Uani 1 1 d .
H45A H 1.1936 0.3208 0.2190 0.078 Uiso 1 1 calc R
C46 C 1.1062(10) 0.3874(6) 0.1740(3) 0.069(3) Uani 1 1 d .
H46A H 1.1552 0.4390 0.1721 0.083 Uiso 1 1 calc R
C47 C 0.9925(10) 0.3745(6) 0.1565(3) 0.060(3) Uani 1 1 d .
H47A H 0.9469 0.4158 0.1408 0.072 Uiso 1 1 calc R
C48 C 0.9470(8) 0.3025(6) 0.1717(3) 0.056(3) Uani 1 1 d .
H48A H 0.8631 0.2842 0.1678 0.068 Uiso 1 1 calc R
C49 C 1.1173(7) 0.4286(5) 0.0815(2) 0.045(2) Uani 1 1 d .
H49A H 1.1278 0.4554 0.1041 0.054 Uiso 1 1 calc R
C50 C 1.1206(8) 0.4804(5) 0.0511(2) 0.045(2) Uani 1 1 d .
H50A H 1.1302 0.5394 0.0536 0.054 Uiso 1 1 calc R
C51 C 1.1097(7) 0.4437(5) 0.0180(2) 0.046(2) Uani 1 1 d .
H51A H 1.1123 0.4774 -0.0027 0.055 Uiso 1 1 calc R
C52 C 1.0940(7) 0.3528(5) 0.0145(2) 0.038(2) Uani 1 1 d .
C53 C 1.0868(6) 0.3065(5) 0.0476(2) 0.0333(19) Uani 1 1 d .
C54 C 1.0686(7) 0.2164(5) 0.0464(2) 0.0317(19) Uani 1 1 d .
C55 C 1.0727(7) 0.1765(5) 0.0132(2) 0.045(2) Uani 1 1 d .
H55A H 1.0674 0.1170 0.0123 0.053 Uiso 1 1 calc R
C56 C 1.0846(8) 0.2214(6) -0.0191(2) 0.050(2) Uani 1 1 d .
H56A H 1.0886 0.1919 -0.0409 0.060 Uiso 1 1 calc R
C57 C 1.0903(7) 0.3079(6) -0.0186(2) 0.046(2) Uani 1 1 d .
H57A H 1.0917 0.3379 -0.0404 0.055 Uiso 1 1 calc R
C58 C 0.7125(8) 0.2625(6) 0.0992(3) 0.052(2) Uani 1 1 d .
H58A H 0.6902 0.2880 0.1220 0.062 Uiso 1 1 calc R
C59 C 0.8075(8) 0.2894(5) 0.0797(3) 0.050(2) Uani 1 1 d .
H59A H 0.8616 0.3372 0.0866 0.060 Uiso 1 1 calc R
C60 C 0.7945(8) 0.2509(6) 0.0452(3) 0.050(2) Uani 1 1 d .
H60A H 0.8406 0.2659 0.0246 0.060 Uiso 1 1 calc R
C61 C 0.6941(8) 0.2011(6) 0.0430(3) 0.056(3) Uani 1 1 d .
H61A H 0.6579 0.1731 0.0209 0.067 Uiso 1 1 calc R
C62 C 0.6411(8) 0.2071(6) 0.0770(3) 0.056(3) Uani 1 1 d .
H62A H 0.5618 0.1856 0.0819 0.068 Uiso 1 1 calc R
C63 C 0.8299(11) 0.0136(6) 0.0418(3) 0.067(3) Uani 1 1 d .
H63A H 0.8267 0.0268 0.0157 0.080 Uiso 1 1 calc R
C64 C 0.7313(9) 0.0023(6) 0.0612(3) 0.065(3) Uani 1 1 d .
H64A H 0.6476 0.0056 0.0510 0.078 Uiso 1 1 calc R
C65 C 0.7711(10) -0.0337(5) 0.0953(3) 0.060(3) Uani 1 1 d .
H65A H 0.7194 -0.0572 0.1131 0.072 Uiso 1 1 calc R
C66 C 0.8962(9) -0.0418(5) 0.0969(3) 0.056(3) Uani 1 1 d .
H66A H 0.9469 -0.0718 0.1158 0.067 Uiso 1 1 calc R
C67 C 0.9315(9) -0.0142(6) 0.0629(3) 0.061(3) Uani 1 1 d .
H67A H 1.0113 -0.0217 0.0543 0.073 Uiso 1 1 calc R
C68 C 0.6583(8) 0.1196(6) 0.1625(3) 0.053(2) Uani 1 1 d .
H68A H 0.6032 0.1410 0.1444 0.063 Uiso 1 1 calc R
C69 C 0.6160(10) 0.0969(7) 0.1958(3) 0.079(3) Uani 1 1 d .
H69A H 0.5362 0.1058 0.2001 0.094 Uiso 1 1 calc R
C70 C 0.6930(10) 0.0622(7) 0.2213(3) 0.075(3) Uani 1 1 d .
H70A H 0.6656 0.0450 0.2434 0.090 Uiso 1 1 calc R
C71 C 0.8149(9) 0.0509(6) 0.2157(2) 0.051(3) Uani 1 1 d .
C72 C 0.8517(8) 0.0806(5) 0.1820(2) 0.042(2) Uani 1 1 d .
C73 C 0.9748(8) 0.0743(5) 0.1743(2) 0.041(2) Uani 1 1 d .
C74 C 1.0517(9) 0.0322(5) 0.2001(3) 0.058(3) Uani 1 1 d .
H74A H 1.1318 0.0252 0.1958 0.070 Uiso 1 1 calc R
C75 C 1.0113(11) 0.0002(6) 0.2323(3) 0.076(4) Uani 1 1 d .
H75A H 1.0638 -0.0302 0.2485 0.091 Uiso 1 1 calc R
C76 C 0.8985(11) 0.0125(6) 0.2401(3) 0.073(3) Uani 1 1 d .
H76A H 0.8757 -0.0053 0.2626 0.087 Uiso 1 1 calc R

loop_
_atom_site_aniso_label
_atom_site_aniso_U_11
_atom_site_aniso_U_22
_atom_site_aniso_U_33
_atom_site_aniso_U_23
_atom_site_aniso_U_13
_atom_site_aniso_U_12
Yb1 0.0252(2) 0.0323(2) 0.0380(2) -0.00444(16) 0.00110(16) 0.00102(16)
Yb2 0.0291(2) 0.0359(2) 0.0381(2) 0.00900(16) 0.00184(17) 0.00232(16)
Yb3 0.0341(2) 0.0335(2) 0.0354(2) -0.00882(15) 0.00171(17) -0.00150(16)
Yb4 0.0278(2) 0.0319(2) 0.0397(2) 0.00068(16) -0.00187(17) 0.00078(16)
N1 0.035(4) 0.032(4) 0.043(4) 0.008(3) 0.007(3) 0.012(3)
N2 0.027(4) 0.022(3) 0.040(4) 0.004(3) 0.000(3) -0.003(3)
N3 0.025(4) 0.035(4) 0.041(4) 0.001(3) 0.002(3) -0.006(3)
N4 0.027(4) 0.059(5) 0.052(5) -0.015(4) 0.005(4) -0.006(4)
N5 0.031(4) 0.032(4) 0.039(4) -0.016(3) 0.003(3) -0.002(3)
N6 0.039(4) 0.031(4) 0.038(4) -0.015(3) 0.009(3) -0.010(3)
N7 0.037(4) 0.035(4) 0.039(4) -0.001(3) 0.000(3) 0.004(3)
N8 0.042(4) 0.039(4) 0.052(5) 0.007(3) 0.000(4) -0.002(4)
C1 0.050(6) 0.071(7) 0.051(7) 0.035(5) 0.013(6) 0.002(5)
C2 0.085(8) 0.068(7) 0.031(6) 0.013(5) 0.011(6) -0.011(6)
C3 0.060(7) 0.086(8) 0.047(7) 0.033(6) -0.011(6) 0.000(6)
C4 0.061(7) 0.051(6) 0.066(8) 0.033(5) 0.015(6) 0.012(5)
C5 0.076(8) 0.049(6) 0.060(7) 0.015(5) 0.013(6) -0.022(6)
C6 0.037(6) 0.108(9) 0.049(7) -0.004(7) -0.006(5) -0.016(6)
C7 0.031(6) 0.076(8) 0.117(11) 0.036(8) 0.004(7) 0.004(5)
C8 0.036(6) 0.067(7) 0.074(8) 0.005(6) 0.014(6) -0.009(5)
C9 0.024(5) 0.069(7) 0.072(7) 0.019(6) 0.016(5) -0.005(5)
C10 0.028(5) 0.046(6) 0.103(9) 0.005(6) 0.008(6) -0.001(4)
C11 0.057(6) 0.029(5) 0.056(6) 0.011(4) 0.006(5) 0.011(4)
C12 0.049(6) 0.045(6) 0.080(8) -0.014(6) -0.010(6) 0.017(5)
C13 0.037(5) 0.051(6) 0.042(6) -0.014(4) 0.002(5) 0.009(4)
C14 0.030(5) 0.054(6) 0.034(5) -0.008(4) 0.003(4) 0.004(4)
C15 0.021(4) 0.047(5) 0.038(5) 0.001(4) 0.004(4) 0.006(4)
C16 0.022(4) 0.027(4) 0.041(5) 0.000(4) 0.000(4) 0.003(3)
C17 0.036(5) 0.038(5) 0.042(5) 0.002(4) 0.001(4) 0.002(4)
C18 0.042(6) 0.061(6) 0.041(6) 0.028(5) 0.005(5) 0.006(5)
C19 0.043(6) 0.068(7) 0.030(5) -0.001(5) 0.003(4) 0.000(5)
C20 0.051(6) 0.057(6) 0.048(6) -0.005(5) -0.003(5) -0.026(5)
C21 0.034(5) 0.039(5) 0.063(6) -0.018(5) -0.005(5) -0.003(4)
C22 0.035(5) 0.062(6) 0.033(5) -0.016(4) 0.003(4) -0.003(5)
C23 0.035(5) 0.062(6) 0.049(6) -0.001(5) -0.007(5) -0.012(5)
C24 0.024(5) 0.075(7) 0.066(7) -0.031(5) 0.000(5) -0.024(5)
C25 0.026(6) 0.033(7) 0.29(3) 0.040(12) 0.048(12) 0.005(5)
C26 0.177(18) 0.026(6) 0.133(14) -0.029(8) -0.106(14) 0.036(10)
C27 0.122(15) 0.056(8) 0.148(16) 0.007(9) 0.097(13) 0.030(9)
C28 0.050(9) 0.052(8) 0.21(2) -0.016(12) -0.042(12) 0.021(7)
C29 0.181(18) 0.066(10) 0.088(11) 0.034(8) 0.051(14) 0.050(13)
C30 0.040(6) 0.101(8) 0.043(6) -0.010(6) 0.008(5) -0.003(6)
C31 0.049(7) 0.136(11) 0.062(7) -0.004(7) 0.023(6) -0.005(7)
C32 0.057(7) 0.115(9) 0.048(7) -0.002(6) 0.019(6) 0.011(7)
C33 0.043(6) 0.068(6) 0.036(6) -0.003(5) 0.013(5) 0.010(5)
C34 0.047(6) 0.041(5) 0.046(6) -0.007(4) 0.008(5) 0.013(4)
C35 0.036(5) 0.047(5) 0.022(4) -0.007(4) 0.000(4) -0.001(4)
C36 0.053(6) 0.064(6) 0.046(6) 0.001(5) -0.008(5) 0.006(5)
C37 0.062(7) 0.066(7) 0.038(6) -0.013(5) -0.004(5) 0.004(6)
C38 0.082(8) 0.078(7) 0.035(6) -0.010(5) 0.001(6) 0.024(7)
C39 0.021(7) 0.26(3) 0.173(18) -0.17(2) -0.034(10) 0.049(11)
C40 0.050(8) 0.027(7) 0.26(2) -0.024(10) 0.013(13) 0.001(5)
C41 0.042(7) 0.135(12) 0.072(9) 0.019(9) -0.014(6) 0.024(8)
C42 0.056(8) 0.075(9) 0.103(11) -0.014(8) 0.013(8) -0.027(6)
C43 0.036(7) 0.198(17) 0.095(11) 0.056(12) 0.034(8) 0.041(10)
C44 0.063(7) 0.061(6) 0.039(6) -0.010(5) 0.013(5) 0.002(6)
C45 0.078(8) 0.070(7) 0.044(6) -0.033(6) -0.005(6) -0.001(6)
C46 0.094(9) 0.047(6) 0.069(8) -0.034(6) 0.017(7) -0.024(6)
C47 0.086(8) 0.044(6) 0.054(7) -0.012(5) 0.024(6) 0.020(6)
C48 0.042(6) 0.074(7) 0.054(7) -0.028(5) 0.008(5) 0.004(5)
C49 0.055(6) 0.037(5) 0.045(6) -0.006(4) 0.015(5) -0.007(4)
C50 0.053(6) 0.035(5) 0.046(6) -0.003(4) 0.000(5) -0.007(4)
C51 0.031(5) 0.048(6) 0.057(7) 0.019(5) 0.002(5) -0.003(4)
C52 0.024(4) 0.048(5) 0.042(5) 0.001(4) 0.003(4) -0.004(4)
C53 0.020(4) 0.037(5) 0.045(5) -0.008(4) 0.008(4) -0.004(4)
C54 0.027(5) 0.033(5) 0.036(5) 0.000(4) 0.002(4) -0.003(4)
C55 0.044(6) 0.038(5) 0.052(6) -0.020(4) 0.008(5) -0.002(4)
C56 0.053(6) 0.069(7) 0.028(5) -0.011(5) 0.006(5) 0.001(5)
C57 0.036(5) 0.063(6) 0.038(6) 0.004(5) 0.001(4) 0.000(5)
C58 0.047(6) 0.058(6) 0.052(6) 0.007(5) 0.007(5) 0.022(5)
C59 0.052(6) 0.035(5) 0.062(7) 0.009(5) -0.001(6) 0.010(4)
C60 0.035(6) 0.061(6) 0.054(6) 0.014(5) -0.002(5) 0.013(5)
C61 0.043(6) 0.078(7) 0.044(6) 0.004(5) -0.017(5) 0.020(5)
C62 0.043(6) 0.075(7) 0.050(6) 0.017(5) 0.000(5) 0.018(5)
C63 0.093(9) 0.051(6) 0.055(7) -0.022(5) -0.002(7) 0.005(6)
C64 0.048(7) 0.054(6) 0.089(9) -0.007(6) -0.023(7) -0.008(5)
C65 0.071(8) 0.036(5) 0.074(8) -0.001(5) 0.016(6) -0.023(5)
C66 0.076(8) 0.034(5) 0.055(7) -0.002(4) -0.007(6) 0.000(5)
C67 0.053(7) 0.045(6) 0.084(8) -0.032(5) 0.001(6) 0.001(5)
C68 0.048(6) 0.064(6) 0.047(6) 0.000(5) 0.011(5) -0.016(5)
C69 0.067(8) 0.099(9) 0.073(9) 0.005(7) 0.022(7) -0.017(7)
C70 0.075(9) 0.081(8) 0.072(8) 0.011(6) 0.027(7) -0.015(7)
C71 0.057(7) 0.062(6) 0.033(6) 0.013(5) -0.006(5) -0.013(5)
C72 0.038(5) 0.041(5) 0.048(6) 0.007(4) 0.002(5) -0.009(4)
C73 0.057(6) 0.032(5) 0.033(5) -0.002(4) -0.010(5) 0.005(4)
C74 0.060(7) 0.049(6) 0.064(7) 0.015(5) -0.010(6) 0.012(5)
C75 0.089(9) 0.070(8) 0.063(8) 0.035(6) -0.021(7) 0.008(7)
C76 0.092(9) 0.072(8) 0.054(7) 0.022(6) 0.000(7) -0.020(7)

loop_
_atom_type_symbol
_atom_type_description
_atom_type_scat_dispersion_real
_atom_type_scat_dispersion_imag
_atom_type_scat_source
C C 0.0033 0.0016 'International Tables Vol C Tables 4.2.6.8 and 6.1.1.4'
H H 0.0000 0.0000 'International Tables Vol C Tables 4.2.6.8 and 6.1.1.4'
N N 0.0061 0.0033 'International Tables Vol C Tables 4.2.6.8 and 6.1.1.4'
Yb Yb -0.3850 5.5486 'International Tables Vol C Tables 4.2.6.8 and 6.1.1.4'

loop_
_geom_angle_atom_site_label_1
_geom_angle_atom_site_label_2
_geom_angle_atom_site_label_3
_geom_angle
N3 Yb1 N2 64.7(2)
N3 Yb1 N4 67.4(2)
N2 Yb1 N4 128.7(2)
N3 Yb1 C29 117.6(6)
N2 Yb1 C29 96.1(5)
N4 Yb1 C29 122.0(4)
N3 Yb1 C28 126.0(4)
N2 Yb1 C28 123.9(6)
N4 Yb1 C28 98.7(7)
C29 Yb1 C28 27.8(4)
N3 Yb1 C20 114.4(2)
N2 Yb1 C20 109.2(3)
N4 Yb1 C20 75.2(3)
C29 Yb1 C20 127.9(6)
C28 Yb1 C20 111.0(4)
N3 Yb1 C21 110.9(2)
N2 Yb1 C21 80.0(2)
N4 Yb1 C21 101.2(3)
C29 Yb1 C21 123.9(5)
C28 Yb1 C21 123.0(4)
C20 Yb1 C21 30.9(2)
N3 Yb1 C25 88.6(6)
N2 Yb1 C25 83.4(3)
N4 Yb1 C25 112.8(6)
C29 Yb1 C25 29.0(4)
C28 Yb1 C25 47.4(4)
C20 Yb1 C25 156.7(5)
C21 Yb1 C25 145.4(7)
N3 Yb1 C27 101.1(6)
N2 Yb1 C27 131.5(4)
N4 Yb1 C27 74.7(4)
C29 Yb1 C27 47.3(4)
C28 Yb1 C27 28.9(4)
C20 Yb1 C27 118.5(5)
C21 Yb1 C27 143.4(6)
C25 Yb1 C27 48.8(4)
N3 Yb1 C26 77.8(3)
N2 Yb1 C26 104.4(7)
N4 Yb1 C26 82.1(6)
C29 Yb1 C26 48.7(5)
C28 Yb1 C26 48.2(4)
C20 Yb1 C26 146.4(7)
C21 Yb1 C26 171.2(3)
C25 Yb1 C26 30.8(4)
C27 Yb1 C26 29.5(4)
N3 Yb1 C24 142.1(3)
N2 Yb1 C24 127.2(2)
N4 Yb1 C24 83.4(3)
C29 Yb1 C24 98.0(7)
C28 Yb1 C24 80.4(4)
C20 Yb1 C24 30.9(2)
C21 Yb1 C24 50.2(3)
C25 Yb1 C24 126.0(5)
C27 Yb1 C24 93.4(6)
C26 Yb1 C24 122.9(6)
N3 Yb1 C22 133.5(2)
N2 Yb1 C22 79.0(2)
N4 Yb1 C22 125.9(2)
C29 Yb1 C22 93.4(4)
C28 Yb1 C22 97.9(5)
C20 Yb1 C22 50.8(3)
C21 Yb1 C22 30.6(2)
C25 Yb1 C22 116.2(7)
C27 Yb1 C22 125.1(6)
C26 Yb1 C22 142.0(4)
C24 Yb1 C22 49.6(3)
N2 Yb2 N3 65.0(2)
N2 Yb2 N1 67.16(19)
N3 Yb2 N1 127.40(19)
N2 Yb2 C6 117.5(3)
N3 Yb2 C6 95.0(3)
N1 Yb2 C6 126.3(3)
N2 Yb2 C7 125.3(3)
N3 Yb2 C7 125.5(3)
N1 Yb2 C7 99.5(3)
C6 Yb2 C7 30.6(3)
N2 Yb2 C10 86.8(3)
N3 Yb2 C10 81.8(2)
N1 Yb2 C10 116.2(3)
C6 Yb2 C10 30.6(3)
C7 Yb2 C10 50.3(3)
N2 Yb2 C4 144.7(3)
N3 Yb2 C4 126.2(3)
N1 Yb2 C4 84.6(3)
C6 Yb2 C4 96.0(4)
C7 Yb2 C4 78.4(3)
C10 Yb2 C4 125.9(3)
N2 Yb2 C8 98.1(3)
N3 Yb2 C8 130.7(3)
N1 Yb2 C8 76.2(3)
C6 Yb2 C8 50.2(3)
C7 Yb2 C8 30.2(3)
C10 Yb2 C8 50.1(3)
C4 Yb2 C8 95.0(3)
N2 Yb2 C1 113.7(2)
N3 Yb2 C1 79.8(3)
N1 Yb2 C1 100.8(3)
C6 Yb2 C1 120.0(3)
C7 Yb2 C1 121.0(3)
C10 Yb2 C1 142.7(3)
C4 Yb2 C1 49.5(3)
C8 Yb2 C1 144.3(3)
N2 Yb2 C5 117.7(3)
N3 Yb2 C5 108.1(3)
N1 Yb2 C5 76.3(3)
C6 Yb2 C5 124.9(3)
C7 Yb2 C5 108.8(3)
C10 Yb2 C5 155.5(3)
C4 Yb2 C5 30.6(3)
C8 Yb2 C5 120.3(3)
C1 Yb2 C5 29.8(3)
N2 Yb2 C3 162.8(3)
N3 Yb2 C3 105.0(3)
N1 Yb2 C3 114.8(3)
C6 Yb2 C3 76.0(3)
C7 Yb2 C3 71.8(3)
C10 Yb2 C3 106.0(3)
C4 Yb2 C3 30.4(3)
C8 Yb2 C3 98.9(3)
C1 Yb2 C3 49.4(3)
C5 Yb2 C3 50.2(3)
N2 Yb2 C9 75.9(2)
N3 Yb2 C9 101.9(3)
N1 Yb2 C9 86.3(3)
C6 Yb2 C9 49.9(3)
C7 Yb2 C9 49.8(3)
C10 Yb2 C9 30.0(3)
C4 Yb2 C9 124.7(3)
C8 Yb2 C9 30.2(2)
C1 Yb2 C9 169.7(3)
C5 Yb2 C9 150.0(3)
C3 Yb2 C9 120.8(3)
N5 Yb3 N7 64.6(2)
N5 Yb3 N6 67.4(2)
N7 Yb3 N6 127.23(19)
N5 Yb3 C41 123.2(3)
N7 Yb3 C41 103.6(4)
N6 Yb3 C41 120.5(4)
N5 Yb3 C42 120.1(3)
N7 Yb3 C42 131.2(3)
N6 Yb3 C42 91.6(4)
C41 Yb3 C42 29.4(3)
N5 Yb3 C40 95.3(5)
N7 Yb3 C40 84.1(3)
N6 Yb3 C40 121.3(5)
C41 Yb3 C40 29.2(4)
C42 Yb3 C40 48.0(4)
N5 Yb3 C48 112.3(2)
N7 Yb3 C48 79.5(3)
N6 Yb3 C48 99.9(3)
C41 Yb3 C48 119.8(3)
C42 Yb3 C48 126.7(3)
C40 Yb3 C48 137.1(5)
N5 Yb3 C43 90.4(5)
N7 Yb3 C43 125.0(4)
N6 Yb3 C43 75.0(3)
C41 Yb3 C43 49.3(4)
C42 Yb3 C43 30.0(4)
C40 Yb3 C43 48.4(5)
C48 Yb3 C43 153.1(5)
N5 Yb3 C39 75.6(3)
N7 Yb3 C39 94.6(6)
N6 Yb3 C39 93.7(6)
C41 Yb3 C39 49.1(4)
C42 Yb3 C39 49.4(4)
C40 Yb3 C39 29.0(5)
C48 Yb3 C39 166.1(6)
C43 Yb3 C39 30.5(4)
N5 Yb3 C47 116.6(3)
N7 Yb3 C47 108.0(3)
N6 Yb3 C47 75.4(3)
C41 Yb3 C47 119.6(4)
C42 Yb3 C47 110.0(4)
C40 Yb3 C47 148.1(5)
C48 Yb3 C47 30.0(3)
C43 Yb3 C47 127.0(5)
C39 Yb3 C47 157.2(6)
N5 Yb3 C46 143.8(3)
N7 Yb3 C46 125.5(3)
N6 Yb3 C46 84.3(3)
C41 Yb3 C46 90.1(4)
C42 Yb3 C46 81.1(4)
C40 Yb3 C46 119.2(5)
C48 Yb3 C46 49.2(3)
C43 Yb3 C46 104.0(5)
C39 Yb3 C46 130.5(4)
C47 Yb3 C46 30.2(3)
N5 Yb3 C44 133.0(3)
N7 Yb3 C44 77.2(3)
N6 Yb3 C44 125.7(2)
C41 Yb3 C44 90.6(3)
C42 Yb3 C44 105.3(4)
C40 Yb3 C44 107.4(5)
C48 Yb3 C44 30.3(2)
C43 Yb3 C44 135.3(5)
C39 Yb3 C44 136.2(5)
C47 Yb3 C44 50.3(3)
C46 Yb3 C44 49.7(3)
N7 Yb4 N5 65.5(2)
N7 Yb4 N8 68.1(2)
N5 Yb4 N8 129.6(2)
N7 Yb4 C64 125.6(3)
N5 Yb4 C64 124.9(3)
N8 Yb4 C64 97.8(3)
N7 Yb4 C63 119.3(3)
N5 Yb4 C63 94.6(3)
N8 Yb4 C63 125.4(3)
C64 Yb4 C63 30.5(3)
N7 Yb4 C59 111.6(2)
N5 Yb4 C59 78.9(3)
N8 Yb4 C59 101.1(3)
C64 Yb4 C59 122.8(3)
C63 Yb4 C59 119.9(3)
N7 Yb4 C58 115.8(3)
N5 Yb4 C58 108.2(3)
N8 Yb4 C58 75.4(3)
C64 Yb4 C58 110.0(3)
C63 Yb4 C58 124.9(3)
C59 Yb4 C58 30.8(3)
N7 Yb4 C65 96.8(3)
N5 Yb4 C65 128.1(3)
N8 Yb4 C65 75.5(3)
C64 Yb4 C65 31.0(3)
C63 Yb4 C65 50.4(3)
C59 Yb4 C65 148.1(3)
C58 Yb4 C65 123.0(3)
N7 Yb4 C67 88.9(3)
N5 Yb4 C67 80.0(3)
N8 Yb4 C67 118.0(3)
C64 Yb4 C67 50.3(3)
C63 Yb4 C67 30.4(3)
C59 Yb4 C67 140.6(3)
C58 Yb4 C67 155.3(3)
C65 Yb4 C67 50.0(3)
N7 Yb4 C60 133.8(2)
N5 Yb4 C60 77.8(2)
N8 Yb4 C60 125.7(3)
C64 Yb4 C60 97.9(3)
C63 Yb4 C60 89.4(3)
C59 Yb4 C60 30.6(2)
C58 Yb4 C60 50.4(3)
C65 Yb4 C60 128.5(3)
C67 Yb4 C60 111.9(3)
N7 Yb4 C66 75.5(2)
N5 Yb4 C66 99.0(3)
N8 Yb4 C66 87.6(3)
C64 Yb4 C66 50.9(3)
C63 Yb4 C66 50.6(3)
C59 Yb4 C66 170.4(3)
C58 Yb4 C66 152.8(3)
C65 Yb4 C66 30.3(3)
C67 Yb4 C66 30.5(3)
C60 Yb4 C66 139.8(3)
N7 Yb4 C62 142.5(3)
N5 Yb4 C62 126.0(3)
N8 Yb4 C62 82.8(3)
C64 Yb4 C62 80.0(3)
C63 Yb4 C62 96.5(3)
C59 Yb4 C62 50.1(3)
C58 Yb4 C62 30.2(2)
C65 Yb4 C62 98.3(3)
C67 Yb4 C62 126.5(3)
C60 Yb4 C62 49.8(3)
C66 Yb4 C62 128.0(3)
C11 N1 C15 115.6(7)
C11 N1 Yb2 127.8(6)
C15 N1 Yb2 116.4(5)
C16 N2 Yb2 118.4(4)
C16 N2 Yb1 123.2(4)
Yb2 N2 Yb1 100.3(2)
C35 N3 Yb1 116.0(5)
C35 N3 Yb2 130.0(5)
Yb1 N3 Yb2 100.6(2)
C30 N4 C34 116.9(8)
C30 N4 Yb1 127.3(6)
C34 N4 Yb1 113.8(5)
C54 N5 Yb3 117.5(5)
C54 N5 Yb4 124.4(5)
Yb3 N5 Yb4 101.9(2)
C49 N6 C53 115.4(7)
C49 N6 Yb3 128.2(5)
C53 N6 Yb3 115.6(5)
C73 N7 Yb4 116.6(5)
C73 N7 Yb3 128.1(5)
Yb4 N7 Yb3 100.3(2)
C68 N8 C72 117.1(8)
C68 N8 Yb4 127.5(6)
C72 N8 Yb4 114.6(6)
C5 C1 C2 109.5(9)
C5 C1 Yb2 75.3(6)
C2 C1 Yb2 77.1(5)
C3 C2 C1 107.8(9)
C3 C2 Yb2 74.1(6)
C1 C2 Yb2 72.8(5)
C2 C3 C4 107.7(9)
C2 C3 Yb2 76.5(5)
C4 C3 Yb2 73.0(5)
C3 C4 C5 108.3(10)
C3 C4 Yb2 76.6(5)
C5 C4 Yb2 75.7(5)
C1 C5 C4 106.6(9)
C1 C5 Yb2 74.9(5)
C4 C5 Yb2 73.7(5)
C7 C6 C10 107.7(10)
C7 C6 Yb2 75.0(6)
C10 C6 Yb2 75.4(5)
C8 C7 C6 108.6(10)
C8 C7 Yb2 76.4(6)
C6 C7 Yb2 74.5(6)
C7 C8 C9 107.8(10)
C7 C8 Yb2 73.4(6)
C9 C8 Yb2 76.6(5)
C10 C9 C8 107.4(9)
C10 C9 Yb2 72.3(5)
C8 C9 Yb2 73.2(5)
C9 C10 C6 108.3(9)
C9 C10 Yb2 77.7(5)
C6 C10 Yb2 73.9(5)
N1 C11 C12 124.6(8)
C13 C12 C11 119.4(9)
C12 C13 C14 120.4(8)
C19 C14 C13 124.5(8)
C19 C14 C15 119.5(8)
C13 C14 C15 115.9(8)
N1 C15 C14 123.9(7)
N1 C15 C16 117.1(7)
C14 C15 C16 119.0(7)
C17 C16 N2 126.3(7)
C17 C16 C15 117.4(7)
N2 C16 C15 116.3(7)
C18 C17 C16 121.7(8)
C19 C18 C17 122.0(8)
C18 C19 C14 119.8(8)
C21 C20 C24 106.0(8)
C21 C20 Yb1 74.6(5)
C24 C20 Yb1 75.8(5)
C20 C21 C22 109.0(8)
C20 C21 Yb1 74.5(5)
C22 C21 Yb1 77.4(5)
C23 C22 C21 108.2(8)
C23 C22 Yb1 76.0(5)
C21 C22 Yb1 72.0(4)
C22 C23 C24 107.8(8)
C22 C23 Yb1 74.5(5)
C24 C23 Yb1 72.7(5)
C23 C24 C20 109.0(8)
C23 C24 Yb1 77.1(5)
C20 C24 Yb1 73.3(5)
C29 C25 C26 105.4(12)
C29 C25 Yb1 73.3(7)
C26 C25 Yb1 74.8(7)
C27 C26 C25 104.9(13)
C27 C26 Yb1 75.1(7)
C25 C26 Yb1 74.4(7)
C28 C27 C26 107.8(15)
C28 C27 Yb1 74.3(7)
C26 C27 Yb1 75.4(7)
C29 C28 C27 110.4(15)
C29 C28 Yb1 75.1(8)
C27 C28 Yb1 76.9(8)
C28 C29 C25 111.4(16)
C28 C29 Yb1 77.2(9)
C25 C29 Yb1 77.7(8)
N4 C30 C31 124.6(9)
C32 C31 C30 119.6(10)
C31 C32 C33 119.2(10)
C32 C33 C38 124.6(9)
C32 C33 C34 117.2(9)
C38 C33 C34 117.9(9)
N4 C34 C33 122.5(8)
N4 C34 C35 117.9(8)
C33 C34 C35 119.6(8)
N3 C35 C36 124.8(8)
N3 C35 C34 117.3(7)
C36 C35 C34 117.8(8)
C37 C36 C35 121.6(9)
C38 C37 C36 120.6(9)
C37 C38 C33 122.0(9)
C40 C39 C43 105.2(13)
C40 C39 Yb3 72.9(9)
C43 C39 Yb3 74.5(8)
C41 C40 C39 112.4(15)
C41 C40 Yb3 75.1(7)
C39 C40 Yb3 78.1(9)
C40 C41 C42 107.0(13)
C40 C41 Yb3 75.7(7)
C42 C41 Yb3 75.5(6)
C41 C42 C43 109.5(12)
C41 C42 Yb3 75.1(6)
C43 C42 Yb3 77.3(7)
C42 C43 C39 105.8(14)
C42 C43 Yb3 72.7(7)
C39 C43 Yb3 75.1(8)
C45 C44 C48 106.0(9)
C45 C44 Yb3 76.5(6)
C48 C44 Yb3 72.9(5)
C44 C45 C46 109.5(9)
C44 C45 Yb3 74.4(5)
C46 C45 Yb3 73.4(5)
C47 C46 C45 107.4(10)
C47 C46 Yb3 74.0(5)
C45 C46 Yb3 76.5(5)
C48 C47 C46 106.7(9)
C48 C47 Yb3 74.5(5)
C46 C47 Yb3 75.8(5)
C47 C48 C44 110.4(9)
C47 C48 Yb3 75.5(5)
C44 C48 Yb3 76.8(5)
N6 C49 C50 126.3(8)
C51 C50 C49 118.5(8)
C50 C51 C52 120.4(8)
C57 C52 C53 119.4(8)
C57 C52 C51 124.6(8)
C53 C52 C51 116.0(8)
N6 C53 C54 117.2(7)
N6 C53 C52 123.2(7)
C54 C53 C52 119.5(7)
C55 C54 N5 126.0(7)
C55 C54 C53 117.4(8)
N5 C54 C53 116.6(7)
C54 C55 C56 122.8(8)
C57 C56 C55 119.8(8)
C56 C57 C52 120.6(8)
C62 C58 C59 108.0(9)
C62 C58 Yb4 77.1(5)
C59 C58 Yb4 73.9(5)
C58 C59 C60 108.2(9)
C58 C59 Yb4 75.3(5)
C60 C59 Yb4 77.0(5)
C61 C60 C59 108.5(9)
C61 C60 Yb4 77.2(5)
C59 C60 Yb4 72.4(5)
C60 C61 C62 108.3(9)
C60 C61 Yb4 73.6(5)
C62 C61 Yb4 73.6(5)
C58 C62 C61 107.0(9)
C58 C62 Yb4 72.7(5)
C61 C62 Yb4 75.8(5)
C64 C63 C67 109.0(10)
C64 C63 Yb4 74.7(6)
C67 C63 Yb4 77.1(5)
C63 C64 C65 107.8(9)
C63 C64 Yb4 74.8(5)
C65 C64 Yb4 76.8(5)
C66 C65 C64 108.0(9)
C66 C65 Yb4 75.3(5)
C64 C65 Yb4 72.2(5)
C65 C66 C67 107.0(9)
C65 C66 Yb4 74.4(5)
C67 C66 Yb4 74.4(5)
C63 C67 C66 108.2(10)
C63 C67 Yb4 72.5(5)
C66 C67 Yb4 75.1(5)
N8 C68 C69 124.5(9)
C70 C69 C68 118.2(11)
C69 C70 C71 121.5(10)
C76 C71 C70 124.8(10)
C76 C71 C72 118.7(10)
C70 C71 C72 116.5(9)
N8 C72 C71 122.0(8)
N8 C72 C73 117.4(8)
C71 C72 C73 120.5(8)
C74 C73 N7 125.9(9)
C74 C73 C72 116.4(8)
N7 C73 C72 117.6(7)
C73 C74 C75 121.5(10)
C76 C75 C74 120.9(10)
C75 C76 C71 121.7(11)

loop_
_geom_bond_atom_site_label_1
_geom_bond_atom_site_label_2
_geom_bond_distance
Yb1 N3 2.387(6)
Yb1 N2 2.439(6)
Yb1 N4 2.484(7)
Yb1 C29 2.587(12)
Yb1 C28 2.610(11)
Yb1 C20 2.630(8)
Yb1 C21 2.631(8)
Yb1 C25 2.639(11)
Yb1 C27 2.641(11)
Yb1 C26 2.645(10)
Yb1 C24 2.662(7)
Yb1 C22 2.699(7)
Yb2 N2 2.383(5)
Yb2 N3 2.424(6)
Yb2 N1 2.488(6)
Yb2 C6 2.614(9)
Yb2 C7 2.620(9)
Yb2 C10 2.633(9)
Yb2 C4 2.644(8)
Yb2 C8 2.657(9)
Yb2 C1 2.663(9)
Yb2 C5 2.669(8)
Yb2 C3 2.688(9)
Yb2 C9 2.700(8)
Yb3 N5 2.364(6)
Yb3 N7 2.470(6)
Yb3 N6 2.475(6)
Yb3 C41 2.585(10)
Yb3 C42 2.589(10)
Yb3 C40 2.592(12)
Yb3 C48 2.644(9)
Yb3 C43 2.646(11)
Yb3 C39 2.654(13)
Yb3 C47 2.656(8)
Yb3 C46 2.680(8)
Yb3 C44 2.693(9)
Yb4 N7 2.365(6)
Yb4 N5 2.415(6)
Yb4 N8 2.493(7)
Yb4 C64 2.614(9)
Yb4 C63 2.616(9)
Yb4 C59 2.625(8)
Yb4 C58 2.643(8)
Yb4 C65 2.672(8)
Yb4 C67 2.674(8)
Yb4 C60 2.683(8)
Yb4 C66 2.684(8)
Yb4 C62 2.698(8)
N1 C11 1.315(9)
N1 C15 1.379(9)
N2 C16 1.401(9)
N3 C35 1.376(9)
N4 C30 1.303(10)
N4 C34 1.364(10)
N5 C54 1.398(9)
N6 C49 1.326(9)
N6 C53 1.376(9)
N7 C73 1.404(10)
N8 C68 1.324(10)
N8 C72 1.375(9)
C1 C5 1.370(12)
C1 C2 1.394(11)
C2 C3 1.372(13)
C3 C4 1.398(13)
C4 C5 1.403(12)
C6 C7 1.379(13)
C6 C10 1.386(12)
C7 C8 1.373(13)
C8 C9 1.398(11)
C9 C10 1.380(12)
C11 C12 1.406(11)
C12 C13 1.332(11)
C13 C14 1.412(10)
C14 C19 1.395(11)
C14 C15 1.417(10)
C15 C16 1.439(10)
C16 C17 1.383(10)
C17 C18 1.361(11)
C18 C19 1.353(11)
C20 C21 1.400(11)
C20 C24 1.412(11)
C21 C22 1.407(11)
C22 C23 1.376(11)
C23 C24 1.405(12)
C25 C29 1.308(18)
C25 C26 1.403(19)
C26 C27 1.347(18)
C27 C28 1.310(18)
C28 C29 1.247(18)
C30 C31 1.392(12)
C31 C32 1.352(12)
C32 C33 1.399(12)
C33 C38 1.409(12)
C33 C34 1.426(11)
C34 C35 1.433(11)
C35 C36 1.390(10)
C36 C37 1.389(12)
C37 C38 1.336(12)
C39 C40 1.31(2)
C39 C43 1.39(2)
C40 C41 1.305(15)
C41 C42 1.315(14)
C42 C43 1.356(17)
C44 C45 1.363(12)
C44 C48 1.395(11)
C45 C46 1.402(13)
C46 C47 1.390(13)
C47 C48 1.372(12)
C49 C50 1.382(11)
C50 C51 1.341(11)
C51 C52 1.434(10)
C52 C57 1.403(11)
C52 C53 1.425(10)
C53 C54 1.421(10)
C54 C55 1.374(10)
C55 C56 1.398(11)
C56 C57 1.350(11)
C58 C62 1.392(12)
C58 C59 1.397(12)
C59 C60 1.401(11)
C60 C61 1.363(11)
C61 C62 1.432(12)
C63 C64 1.374(13)
C63 C67 1.390(12)
C64 C65 1.412(12)
C65 C66 1.402(12)
C66 C67 1.409(13)
C68 C69 1.396(12)
C69 C70 1.333(13)
C70 C71 1.408(13)
C71 C76 1.378(12)
C71 C72 1.416(11)
C72 C73 1.435(11)
C73 C74 1.391(10)
C74 C75 1.395(13)
C75 C76 1.332(14)
